data_4341623
loop_
_publ_author_name
'Bacher, Felix'
'D\"om\"ot\"or, Orsolya'
'Kaltenbrunner, Maria'
'Mojovi\'c, Milo\<s'
'Popovi\'c-Bijeli\'c, Ana'
'Gr\"aslund, Astrid'
'Ozarowski, Andrew'
'Filipovic, Lana'
'Radulovi\'c, Sinisa'
'Enyedy, Eva A.'
'Arion, Vladimir B.'

_publ_section_title
;
 Effects of Terminal Dimethylation and Metal Coordination of
 Proline-2-formylpyridine Thiosemicarbazone Hybrids on Lipophilicity,
 Antiproliferative Activity, and hR2 RNR Inhibition.
;
_journal_name_full 'Inorganic chemistry'
_journal_page_first 141112160101001
_journal_paper_doi 10.1021/ic502239u
_journal_year 2014
_chemical_absolute_configuration ad
_chemical_formula_moiety 'C15 H19 Cu N5 O2 S, H2 O'
_chemical_formula_sum 'C15 H21 Cu N5 O3 S'
_chemical_formula_weight 414.97
_chemical_name_systematic
; 
 ? 
;
_space_group_IT_number 19
_symmetry_cell_setting orthorhombic
_symmetry_space_group_name_Hall 'P 2ac 2ab'
_symmetry_space_group_name_H-M 'P 21 21 21'
_atom_sites_solution_hydrogens geom
_atom_sites_solution_primary direct
_atom_sites_solution_secondary difmap
_audit_creation_method SHELXL-97
_cell_angle_alpha 90.00
_cell_angle_beta 90.00
_cell_angle_gamma 90.00
_cell_formula_units_Z 4
_cell_length_a 6.6987(7)
_cell_length_b 13.3713(18)
_cell_length_c 18.755(2)
_cell_measurement_reflns_used 9817
_cell_measurement_temperature 100(2)
_cell_measurement_theta_max 30.10
_cell_measurement_theta_min 2.65
_cell_volume 1679.9(3)
_computing_cell_refinement 'Bruker SAINT'
_computing_data_collection 'Bruker APEX2'
_computing_data_reduction 'Bruker SAINT'
_computing_molecular_graphics 'Bruker SHELXTL'
_computing_publication_material 'Bruker SHELXTL'
_computing_structure_refinement 'SHELXL-97 (Sheldrick, 2008)'
_computing_structure_solution 'SHELXS-97 (Sheldrick, 2008)'
_diffrn_ambient_temperature 100(2)
_diffrn_measured_fraction_theta_full 0.996
_diffrn_measured_fraction_theta_max 0.996
_diffrn_measurement_device_type 'Bruker D8 VENTURE'
_diffrn_measurement_method '\f and \w scans'
_diffrn_radiation_monochromator graphite
_diffrn_radiation_source 'fine-focus sealed tube'
_diffrn_radiation_type MoK\a
_diffrn_radiation_wavelength 0.71073
_diffrn_reflns_av_R_equivalents 0.0390
_diffrn_reflns_av_sigmaI/netI 0.0123
_diffrn_reflns_limit_h_max 9
_diffrn_reflns_limit_h_min -9
_diffrn_reflns_limit_k_max 18
_diffrn_reflns_limit_k_min -18
_diffrn_reflns_limit_l_max 26
_diffrn_reflns_limit_l_min -26
_diffrn_reflns_number 85974
_diffrn_reflns_theta_full 30.16
_diffrn_reflns_theta_max 30.16
_diffrn_reflns_theta_min 2.65
_exptl_absorpt_coefficient_mu 1.451
_exptl_absorpt_correction_T_max 0.7351
_exptl_absorpt_correction_T_min 0.5581
_exptl_absorpt_correction_type multi-scan
_exptl_absorpt_process_details SADABS
_exptl_crystal_colour brown
_exptl_crystal_density_diffrn 1.641
_exptl_crystal_density_method 'not measured'
_exptl_crystal_description block
_exptl_crystal_F_000 860
_exptl_crystal_size_max 0.46
_exptl_crystal_size_mid 0.25
_exptl_crystal_size_min 0.23
_refine_diff_density_max 0.439
_refine_diff_density_min -0.248
_refine_diff_density_rms 0.055
_refine_ls_abs_structure_details 'Flack H D (1983), Acta Cryst. A39, 876-881'
_refine_ls_abs_structure_Flack -0.009(6)
_refine_ls_extinction_method none
_refine_ls_goodness_of_fit_ref 1.010
_refine_ls_hydrogen_treatment constr
_refine_ls_matrix_type full
_refine_ls_number_parameters 228
_refine_ls_number_reflns 4947
_refine_ls_number_restraints 1
_refine_ls_restrained_S_all 1.010
_refine_ls_R_factor_all 0.0196
_refine_ls_R_factor_gt 0.0189
_refine_ls_shift/su_max 0.001
_refine_ls_shift/su_mean 0.000
_refine_ls_structure_factor_coef Fsqd
_refine_ls_weighting_details 'calc w=1/[\s^2^(Fo^2^)+(0.0350P)^2^+0.4339P] where P=(Fo^2^+2Fc^2^)/3'
_refine_ls_weighting_scheme calc
_refine_ls_wR_factor_gt 0.0518
_refine_ls_wR_factor_ref 0.0522
_reflns_number_gt 4848
_reflns_number_total 4947
_reflns_threshold_expression >2sigma(I)
_cod_data_source_file ic502239u_si_002.cif
_cod_data_source_block feba198
_cod_original_cell_volume 1679.9(4)
_cod_original_sg_symbol_H-M P212121
_cod_database_code 4341623

loop_
_symmetry_equiv_pos_as_xyz
'x, y, z'
'-x+1/2, -y, z+1/2'
'-x, y+1/2, -z+1/2'
'x+1/2, -y+1/2, -z'

loop_
_atom_site_label
_atom_site_type_symbol
_atom_site_fract_x
_atom_site_fract_y
_atom_site_fract_z
_atom_site_U_iso_or_equiv
_atom_site_adp_type
_atom_site_occupancy
_atom_site_symmetry_multiplicity
_atom_site_calc_flag
_atom_site_refinement_flags
Cu1 Cu -0.01191(2) 0.474636(10) 0.367621(7) 0.01305(4) Uani 1 1 d .
S2 S -0.22907(5) 0.54629(2) 0.290280(18) 0.01885(7) Uani 1 1 d .
O1 O -0.13764(15) 0.49308(7) 0.47318(5) 0.01966(19) Uani 1 1 d .
O2 O -0.15271(17) 0.60739(8) 0.56034(5) 0.0245(2) Uani 1 1 d .
N1 N 0.19297(16) 0.38204(8) 0.39788(6) 0.01427(19) Uani 1 1 d .
N2 N -0.12529(17) 0.34814(8) 0.32928(5) 0.01507(19) Uani 1 1 d .
N3 N -0.29430(16) 0.34323(8) 0.29012(6) 0.0169(2) Uani 1 1 d .
N4 N -0.52502(17) 0.43894(8) 0.23138(6) 0.0183(2) Uani 1 1 d .
N5 N 0.19098(15) 0.58040(8) 0.41250(5) 0.01289(18) Uani 1 1 d .
C1 C 0.35142(18) 0.41378(9) 0.43330(7) 0.0147(2) Uani 1 1 d .
C2 C 0.4960(2) 0.34600(9) 0.45636(6) 0.0179(2) Uani 1 1 d .
H2 H 0.6118 0.3682 0.4810 0.021 Uiso 1 1 calc R
C3 C 0.4658(2) 0.24508(9) 0.44229(7) 0.0199(2) Uani 1 1 d .
H3 H 0.5625 0.1976 0.4573 0.024 Uiso 1 1 calc R
C4 C 0.2952(2) 0.21257(10) 0.40634(7) 0.0188(2) Uani 1 1 d .
H4 H 0.2731 0.1435 0.3974 0.023 Uiso 1 1 calc R
C5 C 0.15898(19) 0.28405(9) 0.38413(6) 0.0155(2) Uani 1 1 d .
C6 C -0.0270(2) 0.26754(9) 0.34538(6) 0.0171(2) Uani 1 1 d .
H6 H -0.0728 0.2026 0.3329 0.020 Uiso 1 1 calc R
C7 C -0.35624(19) 0.43430(10) 0.27017(6) 0.0160(2) Uani 1 1 d .
C10 C 0.35795(19) 0.52423(9) 0.44775(8) 0.0195(2) Uani 1 1 d .
H10A H 0.3512 0.5354 0.4999 0.023 Uiso 1 1 calc R
H10B H 0.4869 0.5512 0.4306 0.023 Uiso 1 1 calc R
C11 C 0.26914(19) 0.65950(10) 0.36404(7) 0.0179(2) Uani 1 1 d .
H11A H 0.3182 0.6300 0.3189 0.021 Uiso 1 1 calc R
H11B H 0.3795 0.6969 0.3869 0.021 Uiso 1 1 calc R
C12 C 0.0919(2) 0.72720(10) 0.35059(7) 0.0174(2) Uani 1 1 d .
H12A H 0.0127 0.7033 0.3094 0.021 Uiso 1 1 calc R
H12B H 0.1358 0.7967 0.3413 0.021 Uiso 1 1 calc R
C13 C -0.0303(2) 0.72096(9) 0.41997(7) 0.0179(2) Uani 1 1 d .
H13A H -0.1710 0.7036 0.4095 0.021 Uiso 1 1 calc R
H13B H -0.0272 0.7857 0.4456 0.021 Uiso 1 1 calc R
C14 C 0.06949(18) 0.63814(9) 0.46504(6) 0.0134(2) Uani 1 1 d .
H14 H 0.1600 0.6694 0.5011 0.016 Uiso 1 1 calc R
C15 C -0.08521(19) 0.57342(10) 0.50311(6) 0.0149(2) Uani 1 1 d .
C9 C -0.5906(2) 0.52795(12) 0.19351(8) 0.0252(3) Uani 1 1 d .
H9A H -0.5142 0.5859 0.2102 0.038 Uiso 1 1 calc R
H9B H -0.7330 0.5391 0.2026 0.038 Uiso 1 1 calc R
H9C H -0.5690 0.5189 0.1422 0.038 Uiso 1 1 calc R
C8 C -0.6313(2) 0.34731(11) 0.21117(8) 0.0220(3) Uani 1 1 d .
H8A H -0.5880 0.3261 0.1636 0.033 Uiso 1 1 calc R
H8B H -0.7753 0.3602 0.2106 0.033 Uiso 1 1 calc R
H8C H -0.6017 0.2944 0.2457 0.033 Uiso 1 1 calc R
O3 O 0.53912(16) 0.50237(8) 0.62020(6) 0.0268(2) Uani 1 1 d D
H3A H 0.6377 0.5307 0.5995 0.040 Uiso 1 1 d RD
H3B H 0.5771 0.4939 0.6628 0.040 Uiso 1 1 d RD

loop_
_atom_site_aniso_label
_atom_site_aniso_U_11
_atom_site_aniso_U_22
_atom_site_aniso_U_33
_atom_site_aniso_U_23
_atom_site_aniso_U_13
_atom_site_aniso_U_12
Cu1 0.01164(6) 0.01222(6) 0.01528(7) -0.00387(5) -0.00253(5) -0.00010(5)
S2 0.01817(14) 0.01608(13) 0.02229(14) -0.00449(11) -0.00808(11) 0.00077(10)
O1 0.0190(4) 0.0196(4) 0.0203(4) -0.0031(3) 0.0045(3) -0.0079(4)
O2 0.0311(5) 0.0268(5) 0.0157(4) -0.0041(4) 0.0080(4) -0.0082(4)
N1 0.0141(4) 0.0126(4) 0.0161(4) -0.0010(4) -0.0007(4) -0.0013(4)
N2 0.0152(5) 0.0162(5) 0.0139(4) -0.0036(4) -0.0001(4) -0.0032(4)
N3 0.0144(5) 0.0196(5) 0.0167(4) -0.0045(4) -0.0023(4) -0.0030(4)
N4 0.0154(5) 0.0223(5) 0.0173(4) -0.0044(4) -0.0036(4) -0.0030(4)
N5 0.0101(4) 0.0117(4) 0.0168(4) -0.0006(3) 0.0000(3) 0.0002(3)
C1 0.0131(5) 0.0143(5) 0.0166(5) 0.0009(4) 0.0005(4) -0.0015(4)
C2 0.0149(5) 0.0164(5) 0.0223(5) 0.0034(4) -0.0026(5) -0.0008(5)
C3 0.0201(6) 0.0159(5) 0.0236(6) 0.0034(4) -0.0014(5) 0.0029(5)
C4 0.0235(6) 0.0132(5) 0.0197(6) 0.0011(4) 0.0006(5) -0.0001(5)
C5 0.0177(5) 0.0124(5) 0.0164(5) -0.0010(4) 0.0018(4) -0.0022(4)
C6 0.0189(6) 0.0148(5) 0.0175(5) -0.0035(4) 0.0000(4) -0.0041(5)
C7 0.0139(5) 0.0203(6) 0.0138(5) -0.0048(4) 0.0008(4) -0.0018(5)
C10 0.0152(5) 0.0128(5) 0.0306(6) -0.0029(5) -0.0084(5) -0.0005(5)
C11 0.0165(5) 0.0184(5) 0.0188(5) 0.0010(5) 0.0056(5) -0.0019(4)
C12 0.0193(6) 0.0156(5) 0.0174(5) 0.0026(4) 0.0004(4) -0.0015(4)
C13 0.0175(6) 0.0132(5) 0.0231(6) 0.0000(4) 0.0045(5) 0.0021(4)
C14 0.0136(5) 0.0143(5) 0.0121(5) -0.0028(4) 0.0006(4) -0.0034(4)
C15 0.0142(5) 0.0174(5) 0.0131(5) 0.0007(4) -0.0001(4) -0.0023(4)
C9 0.0221(6) 0.0265(7) 0.0270(6) -0.0049(6) -0.0102(5) 0.0031(6)
C8 0.0159(6) 0.0261(6) 0.0241(6) -0.0059(5) -0.0044(5) -0.0052(5)
O3 0.0240(5) 0.0274(5) 0.0290(5) 0.0017(4) 0.0061(4) -0.0039(4)

loop_
_atom_type_symbol
_atom_type_description
_atom_type_scat_dispersion_real
_atom_type_scat_dispersion_imag
_atom_type_scat_source
C C 0.0033 0.0016 'International Tables Vol C Tables 4.2.6.8 and 6.1.1.4'
H H 0.0000 0.0000 'International Tables Vol C Tables 4.2.6.8 and 6.1.1.4'
Cu Cu 0.3201 1.2651 'International Tables Vol C Tables 4.2.6.8 and 6.1.1.4'
N N 0.0061 0.0033 'International Tables Vol C Tables 4.2.6.8 and 6.1.1.4'
O O 0.0106 0.0060 'International Tables Vol C Tables 4.2.6.8 and 6.1.1.4'
S S 0.1246 0.1234 'International Tables Vol C Tables 4.2.6.8 and 6.1.1.4'

loop_
_geom_angle_atom_site_label_1
_geom_angle_atom_site_label_2
_geom_angle_atom_site_label_3
_geom_angle
N1 Cu1 N2 80.36(5)
N1 Cu1 N5 81.75(4)
N2 Cu1 N5 161.68(4)
N1 Cu1 O1 94.63(4)
N2 Cu1 O1 106.20(4)
N5 Cu1 O1 79.14(4)
N1 Cu1 S2 156.06(3)
N2 Cu1 S2 83.28(3)
N5 Cu1 S2 112.40(3)
O1 Cu1 S2 106.69(3)
C7 S2 Cu1 95.05(5)
C15 O1 Cu1 113.29(8)
C1 N1 C5 122.76(11)
C1 N1 Cu1 120.78(9)
C5 N1 Cu1 116.37(9)
C6 N2 N3 120.73(11)
C6 N2 Cu1 115.35(9)
N3 N2 Cu1 123.91(9)
C7 N3 N2 111.54(10)
C7 N4 C9 123.76(11)
C7 N4 C8 120.60(11)
C9 N4 C8 114.25(11)
C11 N5 C14 103.12(9)
C11 N5 C10 111.23(10)
C14 N5 C10 111.98(10)
C11 N5 Cu1 116.97(8)
C14 N5 Cu1 104.83(7)
C10 N5 Cu1 108.47(7)
N1 C1 C2 120.30(11)
N1 C1 C10 115.44(11)
C2 C1 C10 124.23(11)
C3 C2 C1 118.08(12)
C2 C3 C4 120.87(12)
C5 C4 C3 118.00(12)
N1 C5 C4 119.96(12)
N1 C5 C6 112.63(11)
C4 C5 C6 127.42(11)
N2 C6 C5 115.03(11)
N3 C7 N4 116.94(11)
N3 C7 S2 124.22(10)
N4 C7 S2 118.83(10)
N5 C10 C1 113.01(10)
N5 C11 C12 104.51(10)
C11 C12 C13 104.11(10)
C12 C13 C14 105.73(10)
N5 C14 C15 112.66(10)
N5 C14 C13 104.20(9)
C15 C14 C13 111.60(10)
O2 C15 O1 126.20(12)
O2 C15 C14 116.16(11)
O1 C15 C14 117.60(11)

loop_
_geom_bond_atom_site_label_1
_geom_bond_atom_site_label_2
_geom_bond_distance
Cu1 N1 1.9335(11)
Cu1 N2 1.9887(11)
Cu1 N5 2.1343(11)
Cu1 O1 2.1655(10)
Cu1 S2 2.2668(4)
S2 C7 1.7636(13)
O1 C15 1.2619(15)
O2 C15 1.2502(16)
N1 C1 1.3222(16)
N1 C5 1.3546(15)
N2 C6 1.2985(17)
N2 N3 1.3511(15)
N3 C7 1.3397(17)
N4 C7 1.3459(16)
N4 C9 1.4541(19)
N4 C8 1.4669(16)
N5 C11 1.4897(16)
N5 C14 1.4932(15)
N5 C10 1.5007(16)
C1 C2 1.3954(17)
C1 C10 1.5022(17)
C2 C3 1.3898(17)
C3 C4 1.3965(19)
C4 C5 1.3854(18)
C5 C6 1.4591(18)
C11 C12 1.5142(18)
C12 C13 1.5397(17)
C13 C14 1.5453(17)
C14 C15 1.5273(17)

loop_
_geom_torsion_atom_site_label_1
_geom_torsion_atom_site_label_2
_geom_torsion_atom_site_label_3
_geom_torsion_atom_site_label_4
_geom_torsion
N1 Cu1 S2 C7 57.27(9)
N2 Cu1 S2 C7 10.19(5)
N5 Cu1 S2 C7 -179.64(5)
O1 Cu1 S2 C7 -94.75(5)
N1 Cu1 O1 C15 101.66(9)
N2 Cu1 O1 C15 -177.04(9)
N5 Cu1 O1 C15 20.99(9)
S2 Cu1 O1 C15 -89.34(9)
N2 Cu1 N1 C1 179.56(10)
N5 Cu1 N1 C1 3.53(10)
O1 Cu1 N1 C1 -74.77(10)
S2 Cu1 N1 C1 132.02(9)
N2 Cu1 N1 C5 -3.84(9)
N5 Cu1 N1 C5 -179.87(10)
O1 Cu1 N1 C5 101.83(9)
S2 Cu1 N1 C5 -51.38(14)
N1 Cu1 N2 C6 4.72(9)
N5 Cu1 N2 C6 17.33(19)
O1 Cu1 N2 C6 -87.34(10)
S2 Cu1 N2 C6 167.18(9)
N1 Cu1 N2 N3 -176.44(10)
N5 Cu1 N2 N3 -163.83(11)
O1 Cu1 N2 N3 91.50(10)
S2 Cu1 N2 N3 -13.98(9)
C6 N2 N3 C7 -170.56(12)
Cu1 N2 N3 C7 10.66(14)
N1 Cu1 N5 C11 120.63(9)
N2 Cu1 N5 C11 108.06(14)
O1 Cu1 N5 C11 -143.01(9)
S2 Cu1 N5 C11 -39.28(9)
N1 Cu1 N5 C14 -125.90(8)
N2 Cu1 N5 C14 -138.46(12)
O1 Cu1 N5 C14 -29.54(7)
S2 Cu1 N5 C14 74.19(7)
N1 Cu1 N5 C10 -6.13(8)
N2 Cu1 N5 C10 -18.69(17)
O1 Cu1 N5 C10 90.23(8)
S2 Cu1 N5 C10 -166.04(7)
C5 N1 C1 C2 2.10(19)
Cu1 N1 C1 C2 178.47(9)
C5 N1 C1 C10 -176.17(11)
Cu1 N1 C1 C10 0.21(15)
N1 C1 C2 C3 -1.34(19)
C10 C1 C2 C3 176.77(12)
C1 C2 C3 C4 -0.2(2)
C2 C3 C4 C5 1.1(2)
C1 N1 C5 C4 -1.20(19)
Cu1 N1 C5 C4 -177.73(9)
C1 N1 C5 C6 179.03(11)
Cu1 N1 C5 C6 2.50(13)
C3 C4 C5 N1 -0.41(19)
C3 C4 C5 C6 179.33(12)
N3 N2 C6 C5 176.44(11)
Cu1 N2 C6 C5 -4.68(14)
N1 C5 C6 N2 1.50(16)
C4 C5 C6 N2 -178.25(12)
N2 N3 C7 N4 -179.34(10)
N2 N3 C7 S2 1.74(15)
C9 N4 C7 N3 -167.03(12)
C8 N4 C7 N3 -1.30(17)
C9 N4 C7 S2 11.95(16)
C8 N4 C7 S2 177.68(10)
Cu1 S2 C7 N3 -10.02(11)
Cu1 S2 C7 N4 171.08(9)
C11 N5 C10 C1 -122.16(12)
C14 N5 C10 C1 123.04(11)
Cu1 N5 C10 C1 7.84(13)
N1 C1 C10 N5 -5.79(17)
C2 C1 C10 N5 176.03(11)
C14 N5 C11 C12 -43.54(12)
C10 N5 C11 C12 -163.73(10)
Cu1 N5 C11 C12 70.89(11)
N5 C11 C12 C13 31.31(13)
C11 C12 C13 C14 -7.79(13)
C11 N5 C14 C15 158.92(10)
C10 N5 C14 C15 -81.40(12)
Cu1 N5 C14 C15 36.00(11)
C11 N5 C14 C13 37.78(11)
C10 N5 C14 C13 157.46(10)
Cu1 N5 C14 C13 -85.15(9)
C12 C13 C14 N5 -18.28(12)
C12 C13 C14 C15 -140.12(10)
Cu1 O1 C15 O2 171.70(11)
Cu1 O1 C15 C14 -5.77(14)
N5 C14 C15 O2 160.71(11)
C13 C14 C15 O2 -82.46(14)
N5 C14 C15 O1 -21.56(16)
C13 C14 C15 O1 95.27(13)
